data_4308147
loop_
_publ_author_name
'Sanjit Konar'
'Jerzy Zo\'n'
'Andrey V. Prosvirin'
'Kim R. Dunbar'
'Abraham Clearfield'

_publ_section_title
;
Synthesis and Characterization of Four Metal-Organophosphonates with
One-, Two-, and Three-Dimensional Structures
;
_journal_name_full 'Inorganic Chemistry'
_journal_page_first 5229
_journal_page_last 5236
_journal_paper_doi 10.1021/ic070132u
_journal_volume 46
_journal_year 2007
_chemical_formula_sum 'C20 H36 Cu4 N4 O22 P4'
_chemical_formula_weight 1062.32
_chemical_name_systematic
; 
 ? 
;
_space_group_IT_number 2
_symmetry_cell_setting triclinic
_symmetry_space_group_name_Hall '-P 1'
_symmetry_space_group_name_H-M 'P -1'
_atom_sites_solution_hydrogens geom
_atom_sites_solution_primary direct
_atom_sites_solution_secondary difmap
_audit_creation_method SHELXL-97
_cell_angle_alpha 100.842(3)
_cell_angle_beta 104.303(3)
_cell_angle_gamma 94.774(3)
_cell_formula_units_Z 1
_cell_length_a 7.4564(15)
_cell_length_b 9.1845(19)
_cell_length_c 11.582(2)
_cell_measurement_temperature 110(2)
_cell_volume 747.8(3)
_computing_cell_refinement 'Bruker SMART'
_computing_data_collection 'Bruker SMART'
_computing_data_reduction 'Bruker SAINT'
_computing_molecular_graphics 'Bruker SHELXTL'
_computing_publication_material 'Bruker SHELXTL'
_computing_structure_refinement 'SHELXL-97 (Sheldrick, 1997)'
_computing_structure_solution 'SHELXS-97 (Sheldrick, 1990)'
_diffrn_ambient_temperature 273(2)
_diffrn_measured_fraction_theta_full 0.922
_diffrn_measured_fraction_theta_max 0.922
_diffrn_measurement_device_type 'CCD area detector'
_diffrn_measurement_method 'phi and omega scans'
_diffrn_radiation_monochromator graphite
_diffrn_radiation_source 'fine-focus sealed tube'
_diffrn_radiation_type MoK\a
_diffrn_radiation_wavelength 0.71073
_diffrn_reflns_av_R_equivalents 0.0303
_diffrn_reflns_av_sigmaI/netI 0.0449
_diffrn_reflns_limit_h_max 9
_diffrn_reflns_limit_h_min -9
_diffrn_reflns_limit_k_max 11
_diffrn_reflns_limit_k_min -11
_diffrn_reflns_limit_l_max 15
_diffrn_reflns_limit_l_min -14
_diffrn_reflns_number 6165
_diffrn_reflns_theta_full 27.50
_diffrn_reflns_theta_max 27.50
_diffrn_reflns_theta_min 1.86
_exptl_absorpt_coefficient_mu 3.107
_exptl_absorpt_correction_type 'Bruker SADABS V2.10'
_exptl_crystal_colour Green
_exptl_crystal_density_diffrn 2.137
_exptl_crystal_density_method 'not measured'
_exptl_crystal_description Block
_exptl_crystal_F_000 476
_exptl_crystal_size_max 0.35
_exptl_crystal_size_mid 0.21
_exptl_crystal_size_min 0.09
_refine_diff_density_max 1.372
_refine_diff_density_min -0.896
_refine_diff_density_rms 0.214
_refine_ls_extinction_method none
_refine_ls_goodness_of_fit_ref 1.095
_refine_ls_hydrogen_treatment mixed
_refine_ls_matrix_type full
_refine_ls_number_parameters 238
_refine_ls_number_reflns 3166
_refine_ls_number_restraints 0
_refine_ls_restrained_S_all 1.095
_refine_ls_R_factor_all 0.0698
_refine_ls_R_factor_gt 0.0635
_refine_ls_shift/su_max 0.001
_refine_ls_shift/su_mean 0.000
_refine_ls_structure_factor_coef Fsqd
_refine_ls_weighting_details 'calc w=1/[\s^2^(Fo^2^)+(0.0558P)^2^+12.2853P] where P=(Fo^2^+2Fc^2^)/3'
_refine_ls_weighting_scheme calc
_refine_ls_wR_factor_gt 0.1675
_refine_ls_wR_factor_ref 0.1716
_reflns_number_gt 2773
_reflns_number_total 3166
_reflns_threshold_expression >2sigma(I)
_cod_data_source_file ic070132u-file002.cif
_cod_data_source_block Complex_1
_cod_database_code 4308147

loop_
_symmetry_equiv_pos_as_xyz
'x, y, z'
'-x, -y, -z'

loop_
_atom_site_label
_atom_site_type_symbol
_atom_site_fract_x
_atom_site_fract_y
_atom_site_fract_z
_atom_site_U_iso_or_equiv
_atom_site_adp_type
_atom_site_occupancy
_atom_site_symmetry_multiplicity
_atom_site_calc_flag
_atom_site_refinement_flags
_atom_site_disorder_assembly
_atom_site_disorder_group
Cu1 Cu 0.83928(12) 0.87899(9) -0.01208(7) 0.0155(2) Uani 1 1 d . . .
Cu2 Cu 0.63817(12) 1.08040(9) 0.22409(7) 0.0174(2) Uani 1 1 d . . .
P1 P 0.6477(2) 1.16278(18) -0.02408(15) 0.0138(3) Uani 1 1 d . . .
P2 P 1.0337(2) 1.08259(18) 0.24017(15) 0.0144(4) Uani 1 1 d . . .
C1 C 0.8079(10) 0.5563(7) -0.1084(6) 0.0162(13) Uani 1 1 d . . .
H5 H 0.8408 0.5850 -0.1741 0.019 Uiso 1 1 calc R . .
C2 C 0.7675(9) 0.4063(8) -0.1116(6) 0.0172(13) Uani 1 1 d . . .
H2 H 0.7742 0.3357 -0.1789 0.021 Uiso 1 1 calc R . .
C3 C 0.7169(9) 0.3592(7) -0.0156(6) 0.0131(12) Uani 1 1 d . . .
C4 C 0.7135(10) 0.4698(7) 0.0841(6) 0.0185(13) Uani 1 1 d . . .
H3 H 0.6835 0.4433 0.1513 0.022 Uiso 1 1 calc R . .
C5 C 0.7549(10) 0.6195(7) 0.0828(6) 0.0181(13) Uani 1 1 d . . .
H4 H 0.7507 0.6922 0.1495 0.022 Uiso 1 1 calc R . .
C6 C 1.2146(10) 0.8644(8) 0.5140(6) 0.0192(14) Uani 1 1 d . . .
H10 H 1.1999 0.7660 0.5233 0.023 Uiso 1 1 calc R . .
C7 C 1.1383(10) 0.8947(8) 0.4011(6) 0.0187(13) Uani 1 1 d . . .
H7 H 1.0745 0.8171 0.3362 0.022 Uiso 1 1 calc R . .
C8 C 1.1563(9) 1.0404(7) 0.3839(6) 0.0154(12) Uani 1 1 d . . .
C9 C 1.2631(10) 1.1498(8) 0.4833(6) 0.0200(14) Uani 1 1 d . . .
H6 H 1.2850 1.2480 0.4751 0.024 Uiso 1 1 calc R . .
C10 C 1.3369(10) 1.1120(7) 0.5949(6) 0.0182(13) Uani 1 1 d . . .
H9 H 1.4075 1.1863 0.6603 0.022 Uiso 1 1 calc R . .
N1 N 0.8010(8) 0.6627(6) -0.0124(5) 0.0151(11) Uani 1 1 d . . .
N2 N 1.3093(8) 0.9714(6) 0.6111(5) 0.0166(11) Uani 1 1 d . . .
O1 O 0.8178(6) 0.8467(5) -0.1897(4) 0.0153(9) Uani 1 1 d . . .
O2 O 0.8258(7) 1.0926(5) -0.0056(4) 0.0161(9) Uani 1 1 d . . .
O3 O 0.9272(7) 0.9318(5) 0.1667(4) 0.0171(10) Uani 1 1 d . . .
O4 O 0.5162(7) 1.1096(5) -0.1515(4) 0.0173(10) Uani 1 1 d . . .
O5 O 0.5498(6) 1.1550(5) 0.0755(4) 0.0158(9) Uani 1 1 d . . .
O6 O 0.8992(7) 1.1920(5) 0.2705(4) 0.0174(10) Uani 1 1 d . . .
O10H O 0.9954(11) 0.4889(7) 0.3762(6) 0.0319(15) Uani 0.85 1 d P A -1
O10J O 1.006(6) 0.395(4) 0.274(3) 0.0319(15) Uani 0.15 1 d P B -2
O11H O 0.5242(8) 0.3086(6) 0.3116(5) 0.0173(12) Uani 0.80 1 d P C -1
O11J O 0.667(7) 0.400(5) 0.269(4) 0.0173(12) Uani 0.10 1 d P D -2
O11K O 0.458(7) 0.387(5) 0.224(4) 0.0173(12) Uani 0.10 1 d P E -3
O12H O 0.6132(18) 0.4375(16) 0.5621(13) 0.049(4) Uani 0.50 1 d P F -1
O12J O 0.497(8) 0.354(7) 0.481(6) 0.049(4) Uani 0.11 1 d P G -2

loop_
_atom_site_aniso_label
_atom_site_aniso_U_11
_atom_site_aniso_U_22
_atom_site_aniso_U_33
_atom_site_aniso_U_23
_atom_site_aniso_U_13
_atom_site_aniso_U_12
Cu1 0.0239(5) 0.0107(4) 0.0107(4) 0.0035(3) 0.0016(3) 0.0020(3)
Cu2 0.0209(4) 0.0182(4) 0.0107(4) 0.0054(3) -0.0003(3) -0.0019(3)
P1 0.0189(8) 0.0099(7) 0.0111(7) 0.0035(6) 0.0007(6) 0.0005(6)
P2 0.0193(8) 0.0119(8) 0.0103(7) 0.0033(6) 0.0009(6) -0.0001(6)
C1 0.023(3) 0.016(3) 0.009(3) 0.003(2) 0.005(2) 0.000(3)
C2 0.020(3) 0.016(3) 0.014(3) 0.003(2) 0.003(3) 0.002(3)
C3 0.011(3) 0.012(3) 0.013(3) 0.002(2) -0.001(2) -0.001(2)
C4 0.027(4) 0.015(3) 0.016(3) 0.007(2) 0.007(3) 0.006(3)
C5 0.023(3) 0.015(3) 0.015(3) 0.001(2) 0.004(3) 0.002(3)
C6 0.025(3) 0.015(3) 0.015(3) 0.002(2) 0.002(3) 0.001(3)
C7 0.024(3) 0.015(3) 0.016(3) 0.003(2) 0.006(3) 0.000(3)
C8 0.018(3) 0.015(3) 0.011(3) 0.002(2) 0.001(2) 0.004(2)
C9 0.029(4) 0.013(3) 0.016(3) 0.004(2) 0.003(3) -0.002(3)
C10 0.022(3) 0.015(3) 0.016(3) 0.001(2) 0.003(3) -0.003(3)
N1 0.020(3) 0.011(2) 0.014(3) 0.002(2) 0.004(2) 0.005(2)
N2 0.016(3) 0.017(3) 0.014(3) 0.003(2) 0.001(2) -0.001(2)
O1 0.020(2) 0.013(2) 0.010(2) 0.0025(17) -0.0011(17) 0.0013(18)
O2 0.020(2) 0.017(2) 0.009(2) 0.0050(17) -0.0002(17) -0.0021(18)
O3 0.024(2) 0.011(2) 0.013(2) 0.0032(17) 0.0000(19) 0.0001(18)
O4 0.025(2) 0.013(2) 0.010(2) 0.0031(17) -0.0013(18) -0.0003(19)
O5 0.016(2) 0.011(2) 0.021(2) 0.0085(18) 0.0034(19) 0.0024(17)
O6 0.023(2) 0.012(2) 0.017(2) 0.0035(17) 0.0037(19) 0.0030(18)
O10H 0.052(4) 0.014(3) 0.025(3) -0.001(2) 0.005(3) 0.003(3)
O10J 0.052(4) 0.014(3) 0.025(3) -0.001(2) 0.005(3) 0.003(3)
O11H 0.016(3) 0.016(3) 0.016(3) 0.003(2) -0.001(2) 0.001(2)
O11J 0.016(3) 0.016(3) 0.016(3) 0.003(2) -0.001(2) 0.001(2)
O11K 0.016(3) 0.016(3) 0.016(3) 0.003(2) -0.001(2) 0.001(2)
O12H 0.032(6) 0.051(8) 0.051(8) -0.029(6) 0.020(6) -0.010(6)
O12J 0.032(6) 0.051(8) 0.051(8) -0.029(6) 0.020(6) -0.010(6)

loop_
_atom_type_symbol
_atom_type_description
_atom_type_scat_dispersion_real
_atom_type_scat_dispersion_imag
_atom_type_scat_source
C C 0.0033 0.0016 'International Tables Vol C Tables 4.2.6.8 and 6.1.1.4'
H H 0.0000 0.0000 'International Tables Vol C Tables 4.2.6.8 and 6.1.1.4'
N N 0.0061 0.0033 'International Tables Vol C Tables 4.2.6.8 and 6.1.1.4'
O O 0.0106 0.0060 'International Tables Vol C Tables 4.2.6.8 and 6.1.1.4'
P P 0.1023 0.0942 'International Tables Vol C Tables 4.2.6.8 and 6.1.1.4'
Cu Cu 0.3201 1.2651 'International Tables Vol C Tables 4.2.6.8 and 6.1.1.4'

loop_
_geom_angle_atom_site_label_1
_geom_angle_atom_site_label_2
_geom_angle_atom_site_label_3
_geom_angle
_geom_angle_site_symmetry_1
_geom_angle_site_symmetry_3
_geom_angle_publ_flag
O2 Cu1 O3 86.95(19) . . ?
O2 Cu1 N1 168.1(2) . . ?
O3 Cu1 N1 91.7(2) . . ?
O2 Cu1 O1 89.70(19) . . ?
O3 Cu1 O1 165.1(2) . . ?
N1 Cu1 O1 94.5(2) . . ?
O2 Cu1 Cu1 53.07(14) . 2_775 ?
O3 Cu1 Cu1 81.87(14) . 2_775 ?
N1 Cu1 Cu1 138.40(17) . 2_775 ?
O1 Cu1 Cu1 84.55(14) . 2_775 ?
O4 Cu2 O5 91.57(19) 2_675 . ?
O4 Cu2 N2 90.6(2) 2_675 2_776 ?
O5 Cu2 N2 168.1(2) . 2_776 ?
O4 Cu2 O6 145.5(2) 2_675 . ?
O5 Cu2 O6 95.58(19) . . ?
N2 Cu2 O6 89.2(2) 2_776 . ?
O2 P1 O5 113.3(3) . . ?
O2 P1 O4 113.7(3) . . ?
O5 P1 O4 112.6(3) . . ?
O2 P1 C3 105.9(3) . 1_565 ?
O5 P1 C3 106.9(3) . 1_565 ?
O4 P1 C3 103.5(3) . 1_565 ?
O3 P2 O1 116.7(3) . 2_775 ?
O3 P2 O6 110.9(3) . . ?
O1 P2 O6 112.0(3) 2_775 . ?
O3 P2 C8 103.3(3) . . ?
O1 P2 C8 106.6(3) 2_775 . ?
O6 P2 C8 106.3(3) . . ?
N1 C1 C2 121.7(6) . . ?
C1 C2 C3 120.8(6) . . ?
C2 C3 C4 117.1(6) . . ?
C2 C3 P1 120.9(5) . 1_545 ?
C4 C3 P1 122.0(5) . 1_545 ?
C5 C4 C3 119.9(6) . . ?
N1 C5 C4 121.9(6) . . ?
N2 C6 C7 122.5(6) . . ?
C6 C7 C8 120.4(6) . . ?
C7 C8 C9 116.6(6) . . ?
C7 C8 P2 120.1(5) . . ?
C9 C8 P2 123.1(5) . . ?
C10 C9 C8 120.1(6) . . ?
N2 C10 C9 122.1(6) . . ?
C5 N1 C1 118.6(6) . . ?
C5 N1 Cu1 119.2(4) . . ?
C1 N1 Cu1 122.1(4) . . ?
C6 N2 C10 118.0(6) . . ?
C6 N2 Cu2 117.8(5) . 2_776 ?
C10 N2 Cu2 123.4(5) . 2_776 ?
P2 O1 Cu1 122.4(3) 2_775 . ?
P1 O2 Cu1 124.9(3) . . ?
P2 O3 Cu1 124.4(3) . . ?
P1 O4 Cu2 129.1(3) . 2_675 ?
P1 O5 Cu2 127.5(3) . . ?
P2 O6 Cu2 109.2(3) . . ?

loop_
_geom_bond_atom_site_label_1
_geom_bond_atom_site_label_2
_geom_bond_distance
_geom_bond_site_symmetry_2
_geom_bond_publ_flag
Cu1 O2 1.961(5) . ?
Cu1 O3 1.962(5) . ?
Cu1 N1 1.983(5) . ?
Cu1 O1 1.987(4) . ?
Cu1 Cu1 3.0516(17) 2_775 ?
Cu2 O4 1.927(5) 2_675 ?
Cu2 O5 1.955(5) . ?
Cu2 N2 2.007(6) 2_776 ?
Cu2 O6 2.018(5) . ?
P1 O2 1.509(5) . ?
P1 O5 1.519(5) . ?
P1 O4 1.521(5) . ?
P1 C3 1.812(6) 1_565 ?
P2 O3 1.521(5) . ?
P2 O1 1.527(5) 2_775 ?
P2 O6 1.532(5) . ?
P2 C8 1.818(7) . ?
C1 N1 1.350(8) . ?
C1 C2 1.377(9) . ?
C2 C3 1.388(9) . ?
C3 C4 1.394(9) . ?
C3 P1 1.812(6) 1_545 ?
C4 C5 1.387(9) . ?
C5 N1 1.349(9) . ?
C6 N2 1.344(9) . ?
C6 C7 1.381(9) . ?
C7 C8 1.391(9) . ?
C8 C9 1.395(9) . ?
C9 C10 1.394(9) . ?
C10 N2 1.345(9) . ?
N2 Cu2 2.007(6) 2_776 ?
O1 P2 1.527(5) 2_775 ?
O4 Cu2 1.927(5) 2_675 ?
